data_7007135
loop_
_publ_author_name
'Hotze, Anna C. G.'
'Faiz, Jonathan A.'
'Mourtzis, Nikolaos'
'Pascu, Gabriel I.'
'Webber, Philip R. A.'
'Clarkson, Guy J.'
'Yannakopoulou, Konstantina'
'Pikramenou, Zoe'
'Hannon, Michael J.'

_publ_section_title
;
 Far-red luminescent ruthenium pyridylimine complexes; building blocks
 for multinuclear arrays.
;
_journal_issue 24
_journal_name_full 'Dalton transactions (Cambridge, England : 2003)'
_journal_page_first 3025
_journal_page_last 3034
_journal_paper_doi 10.1039/b518027a
_journal_year 2006
_chemical_formula_sum 'C32 H26 F12 N6 P2 Ru'
_chemical_formula_weight 885.60
_chemical_name_systematic
;
?
;
_space_group_IT_number 2
_symmetry_cell_setting triclinic
_symmetry_space_group_name_Hall '-P 1'
_symmetry_space_group_name_H-M 'P -1'
_atom_sites_solution_hydrogens geom
_atom_sites_solution_primary direct
_atom_sites_solution_secondary difmap
_audit_creation_method SHELXL-97
_cell_angle_alpha 87.438(2)
_cell_angle_beta 85.6830(10)
_cell_angle_gamma 83.579(2)
_cell_formula_units_Z 2
_cell_length_a 9.0813(8)
_cell_length_b 10.6974(9)
_cell_length_c 17.7534(14)
_cell_measurement_reflns_used 2806
_cell_measurement_temperature 180(2)
_cell_measurement_theta_max 28.931
_cell_measurement_theta_min 3.018
_cell_volume 1707.8(2)
_computing_cell_refinement 'SAINT (Siemens, 1995)'
_computing_data_collection 'SMART (Siemens, 1994)'
_computing_data_reduction 'SAINT (Siemens, 1995)'
_computing_molecular_graphics 'SHELXTL (Sheldrick, 1997)'
_computing_publication_material 'SHELXTL (Sheldrick, 1997)'
_computing_structure_refinement 'SHELXL-97 (Sheldrick, 1997)'
_computing_structure_solution 'SHELXS-97 (Sheldrick, 1990)'
_diffrn_ambient_temperature 180(2)
_diffrn_detector_area_resol_mean 8.192
_diffrn_measured_fraction_theta_full 0.975
_diffrn_measured_fraction_theta_max 0.846
_diffrn_measurement_device_type 'Siemens SMART diffractometer'
_diffrn_measurement_method '\w scans'
_diffrn_radiation_monochromator graphite
_diffrn_radiation_source 'fine-focus sealed tube'
_diffrn_radiation_type MoK\a
_diffrn_radiation_wavelength 0.71073
_diffrn_reflns_av_R_equivalents 0.0739
_diffrn_reflns_av_sigmaI/netI 0.2594
_diffrn_reflns_limit_h_max 12
_diffrn_reflns_limit_h_min -11
_diffrn_reflns_limit_k_max 7
_diffrn_reflns_limit_k_min -14
_diffrn_reflns_limit_l_max 22
_diffrn_reflns_limit_l_min -24
_diffrn_reflns_number 10813
_diffrn_reflns_theta_full 25.00
_diffrn_reflns_theta_max 29.05
_diffrn_reflns_theta_min 2.20
_diffrn_standards_decay_% nil
_exptl_absorpt_coefficient_mu 0.653
_exptl_absorpt_correction_T_max 0.9935
_exptl_absorpt_correction_T_min 0.7314
_exptl_absorpt_correction_type multi-scan
_exptl_absorpt_process_details 'SADABS (Sheldrick, 1996)'
_exptl_crystal_colour orange
_exptl_crystal_density_diffrn 1.722
_exptl_crystal_density_method 'not measured'
_exptl_crystal_description plate
_exptl_crystal_F_000 884
_exptl_crystal_size_max 0.20
_exptl_crystal_size_mid 0.12
_exptl_crystal_size_min 0.01
_refine_diff_density_max 0.751
_refine_diff_density_min -0.987
_refine_diff_density_rms 0.154
_refine_ls_extinction_method none
_refine_ls_goodness_of_fit_ref 0.964
_refine_ls_hydrogen_treatment constr
_refine_ls_matrix_type full
_refine_ls_number_parameters 478
_refine_ls_number_reflns 7717
_refine_ls_number_restraints 0
_refine_ls_restrained_S_all 0.964
_refine_ls_R_factor_all 0.2104
_refine_ls_R_factor_gt 0.0854
_refine_ls_shift/su_max 0.001
_refine_ls_shift/su_mean 0.000
_refine_ls_structure_factor_coef Fsqd
_refine_ls_weighting_details 'calc w=1/[\s^2^(Fo^2^)+(0.0493P)^2^+0.0000P] where P=(Fo^2^+2Fc^2^)/3'
_refine_ls_weighting_scheme calc
_refine_ls_wR_factor_gt 0.1279
_refine_ls_wR_factor_ref 0.1716
_reflns_number_gt 3414
_reflns_number_total 7717
_reflns_threshold_expression >2sigma(I)
_cod_data_source_file b518027a.txt
_cod_data_source_block nm3
_cod_original_cell_volume 1707.9(2)
_cod_original_sg_symbol_H-M P-1
_cod_database_code 7007135

loop_
_symmetry_equiv_pos_as_xyz
'x, y, z'
'-x, -y, -z'

loop_
_atom_site_label
_atom_site_type_symbol
_atom_site_fract_x
_atom_site_fract_y
_atom_site_fract_z
_atom_site_U_iso_or_equiv
_atom_site_adp_type
_atom_site_occupancy
_atom_site_symmetry_multiplicity
_atom_site_calc_flag
_atom_site_refinement_flags
_atom_site_disorder_assembly
_atom_site_disorder_group
Ru1 Ru 0.49648(8) 0.26096(7) 0.75681(4) 0.0219(2) Uani 1 1 d . . .
N101 N 0.6143(7) 0.4017(6) 0.7087(3) 0.0250(16) Uani 1 1 d . . .
C102 C 0.5714(9) 0.5282(8) 0.7107(4) 0.031(2) Uani 1 1 d . . .
H10A H 0.4783 0.5563 0.7358 0.037 Uiso 1 1 calc R . .
C103 C 0.6579(10) 0.6169(8) 0.6776(4) 0.035(2) Uani 1 1 d . . .
H10D H 0.6239 0.7041 0.6790 0.042 Uiso 1 1 calc R . .
C104 C 0.7928(10) 0.5768(9) 0.6431(5) 0.038(2) Uani 1 1 d . . .
H10B H 0.8553 0.6364 0.6215 0.045 Uiso 1 1 calc R . .
C105 C 0.8392(9) 0.4492(9) 0.6395(4) 0.032(2) Uani 1 1 d . . .
H10C H 0.9318 0.4207 0.6140 0.039 Uiso 1 1 calc R . .
C106 C 0.7483(8) 0.3630(8) 0.6736(4) 0.026(2) Uani 1 1 d . . .
C107 C 0.7859(8) 0.2267(8) 0.6731(4) 0.0238(19) Uani 1 1 d . . .
C108 C 0.9119(9) 0.1671(9) 0.6343(5) 0.040(2) Uani 1 1 d . . .
H10E H 0.9804 0.2155 0.6064 0.049 Uiso 1 1 calc R . .
C109 C 0.9364(10) 0.0365(9) 0.6367(5) 0.038(2) Uani 1 1 d . . .
H10F H 1.0194 -0.0059 0.6091 0.046 Uiso 1 1 calc R . .
C110 C 0.8388(9) -0.0297(9) 0.6798(5) 0.040(2) Uani 1 1 d . . .
H11B H 0.8565 -0.1189 0.6838 0.048 Uiso 1 1 calc R . .
C111 C 0.7141(9) 0.0312(8) 0.7177(4) 0.029(2) Uani 1 1 d . . .
H11A H 0.6463 -0.0163 0.7467 0.034 Uiso 1 1 calc R . .
N112 N 0.6887(6) 0.1586(6) 0.7134(3) 0.0216(16) Uani 1 1 d . . .
N201 N 0.4102(7) 0.2188(7) 0.6583(3) 0.0267(17) Uani 1 1 d . . .
C202 C 0.4228(8) 0.2805(9) 0.5921(5) 0.037(2) Uani 1 1 d . . .
H20A H 0.4593 0.3605 0.5904 0.045 Uiso 1 1 calc R . .
C203 C 0.3850(10) 0.2336(11) 0.5245(5) 0.054(3) Uani 1 1 d . . .
H20C H 0.3923 0.2812 0.4782 0.065 Uiso 1 1 calc R . .
C204 C 0.3368(10) 0.1153(11) 0.5282(6) 0.054(3) Uani 1 1 d . . .
H20D H 0.3128 0.0793 0.4833 0.065 Uiso 1 1 calc R . .
C205 C 0.3232(9) 0.0492(10) 0.5962(5) 0.044(3) Uani 1 1 d . . .
H20E H 0.2911 -0.0325 0.5982 0.053 Uiso 1 1 calc R . .
C206 C 0.3563(8) 0.1023(9) 0.6614(5) 0.030(2) Uani 1 1 d . . .
C207 C 0.3352(8) 0.0465(8) 0.7365(5) 0.029(2) Uani 1 1 d . . .
C208 C 0.2632(9) -0.0612(9) 0.7534(6) 0.044(3) Uani 1 1 d . . .
H20B H 0.2292 -0.1057 0.7142 0.053 Uiso 1 1 calc R . .
C209 C 0.2427(10) -0.1012(10) 0.8264(6) 0.052(3) Uani 1 1 d . . .
H20F H 0.1918 -0.1733 0.8382 0.063 Uiso 1 1 calc R . .
C210 C 0.2940(9) -0.0397(8) 0.8842(5) 0.039(2) Uani 1 1 d . . .
H21B H 0.2811 -0.0686 0.9354 0.046 Uiso 1 1 calc R . .
C211 C 0.3648(8) 0.0656(8) 0.8643(4) 0.028(2) Uani 1 1 d . . .
H21A H 0.3999 0.1104 0.9031 0.033 Uiso 1 1 calc R . .
N212 N 0.3859(6) 0.1069(6) 0.7929(4) 0.0217(16) Uani 1 1 d . . .
N301 N 0.3191(7) 0.3805(6) 0.7987(3) 0.0219(16) Uani 1 1 d . . .
C302 C 0.1900(8) 0.4149(8) 0.7672(4) 0.0256(19) Uani 1 1 d . . .
H30B H 0.1698 0.3755 0.7228 0.031 Uiso 1 1 calc R . .
C303 C 0.0862(8) 0.5063(8) 0.7978(4) 0.029(2) Uani 1 1 d . . .
H30A H -0.0037 0.5286 0.7740 0.035 Uiso 1 1 calc R . .
C304 C 0.1105(9) 0.5655(8) 0.8621(5) 0.033(2) Uani 1 1 d . . .
H30C H 0.0402 0.6299 0.8825 0.039 Uiso 1 1 calc R . .
C305 C 0.2403(9) 0.5280(7) 0.8956(4) 0.0254(19) Uani 1 1 d . . .
H30E H 0.2601 0.5647 0.9410 0.030 Uiso 1 1 calc R . .
C306 C 0.3419(8) 0.4366(8) 0.8631(4) 0.0234(19) Uani 1 1 d . . .
C307 C 0.4810(8) 0.3892(7) 0.8945(4) 0.0241(19) Uani 1 1 d . . .
H30D H 0.5080 0.4196 0.9404 0.029 Uiso 1 1 calc R . .
N308 N 0.5677(7) 0.3040(6) 0.8581(3) 0.0209(15) Uani 1 1 d . . .
C309 C 0.7091(8) 0.2613(7) 0.8877(4) 0.0211(18) Uani 1 1 d . . .
C310 C 0.7985(8) 0.3482(7) 0.9111(4) 0.026(2) Uani 1 1 d . . .
H31C H 0.7678 0.4361 0.9076 0.031 Uiso 1 1 calc R . .
C311 C 0.9333(8) 0.3029(8) 0.9396(4) 0.030(2) Uani 1 1 d . . .
H31E H 0.9944 0.3606 0.9569 0.036 Uiso 1 1 calc R . .
C312 C 0.9803(8) 0.1762(8) 0.9432(4) 0.026(2) Uani 1 1 d . . .
H31D H 1.0730 0.1472 0.9628 0.031 Uiso 1 1 calc R . .
C313 C 0.8926(9) 0.0913(8) 0.9183(4) 0.034(2) Uani 1 1 d . . .
H31A H 0.9256 0.0038 0.9202 0.040 Uiso 1 1 calc R . .
C314 C 0.7568(8) 0.1334(7) 0.8904(4) 0.0246(19) Uani 1 1 d . . .
H31B H 0.6965 0.0750 0.8731 0.030 Uiso 1 1 calc R . .
P10 P -0.3201(2) 0.7442(2) 0.89940(13) 0.0292(6) Uani 1 1 d . . .
F11 F -0.4653(5) 0.6762(6) 0.9205(3) 0.0648(17) Uani 1 1 d . . .
F12 F -0.1736(6) 0.8105(5) 0.8776(3) 0.0646(17) Uani 1 1 d . . .
F13 F -0.3807(6) 0.8528(5) 0.9551(3) 0.0654(17) Uani 1 1 d . . .
F14 F -0.2564(6) 0.6359(5) 0.8430(3) 0.0509(15) Uani 1 1 d . . .
F15 F -0.3982(5) 0.8203(5) 0.8318(3) 0.0494(14) Uani 1 1 d . . .
F16 F -0.2419(6) 0.6656(5) 0.9669(3) 0.0545(16) Uani 1 1 d . . .
P20 P 0.7924(3) 0.3243(2) 0.42832(13) 0.0354(6) Uani 1 1 d . . .
F21 F 0.9309(6) 0.3471(6) 0.4736(3) 0.0702(19) Uani 1 1 d . . .
F22 F 0.6566(6) 0.2963(7) 0.3828(3) 0.074(2) Uani 1 1 d . . .
F23 F 0.7834(8) 0.1936(6) 0.4736(4) 0.091(2) Uani 1 1 d . . .
F24 F 0.8060(8) 0.4514(6) 0.3833(3) 0.086(2) Uani 1 1 d . . .
F25 F 0.6830(6) 0.3933(6) 0.4902(3) 0.080(2) Uani 1 1 d . . .
F26 F 0.9016(6) 0.2543(6) 0.3655(3) 0.076(2) Uani 1 1 d . . .

loop_
_atom_site_aniso_label
_atom_site_aniso_U_11
_atom_site_aniso_U_22
_atom_site_aniso_U_33
_atom_site_aniso_U_23
_atom_site_aniso_U_13
_atom_site_aniso_U_12
Ru1 0.0179(3) 0.0231(4) 0.0249(4) -0.0032(3) -0.0012(3) -0.0024(3)
N101 0.026(4) 0.028(4) 0.022(4) 0.004(4) -0.002(3) -0.007(3)
C102 0.032(5) 0.024(5) 0.036(5) -0.005(4) -0.005(4) -0.004(4)
C103 0.048(6) 0.021(5) 0.038(5) -0.001(4) 0.000(4) -0.011(5)
C104 0.036(6) 0.039(6) 0.042(5) 0.006(5) -0.007(4) -0.021(5)
C105 0.026(5) 0.044(6) 0.027(5) -0.007(5) 0.004(4) -0.004(5)
C106 0.022(4) 0.039(6) 0.017(4) -0.006(4) 0.000(3) -0.009(4)
C107 0.024(5) 0.027(5) 0.022(4) -0.001(4) -0.006(4) -0.005(4)
C108 0.023(5) 0.041(6) 0.056(6) -0.005(5) 0.002(4) 0.004(5)
C109 0.034(5) 0.035(6) 0.042(6) -0.007(5) 0.005(4) 0.010(5)
C110 0.023(5) 0.033(6) 0.064(7) -0.018(5) -0.005(5) 0.000(4)
C111 0.025(5) 0.023(5) 0.037(5) -0.006(4) 0.000(4) 0.000(4)
N112 0.016(4) 0.026(4) 0.025(4) -0.007(3) -0.004(3) -0.006(3)
N201 0.025(4) 0.037(5) 0.017(4) 0.003(4) 0.000(3) -0.001(4)
C202 0.025(5) 0.052(7) 0.036(5) 0.000(5) -0.003(4) -0.007(5)
C203 0.047(6) 0.088(9) 0.029(5) -0.005(6) -0.011(5) -0.007(6)
C204 0.045(6) 0.083(9) 0.041(6) -0.018(7) -0.001(5) -0.026(6)
C205 0.031(5) 0.048(7) 0.052(6) -0.011(6) 0.005(5) -0.001(5)
C206 0.017(4) 0.038(6) 0.036(5) -0.022(5) 0.005(4) -0.002(4)
C207 0.019(5) 0.027(5) 0.041(5) -0.016(5) 0.002(4) -0.003(4)
C208 0.033(6) 0.038(6) 0.065(7) -0.008(6) -0.016(5) -0.009(5)
C209 0.033(6) 0.040(7) 0.082(8) 0.007(7) 0.010(6) -0.010(5)
C210 0.030(5) 0.029(6) 0.054(6) 0.010(5) 0.012(4) -0.005(4)
C211 0.022(5) 0.025(5) 0.032(5) -0.004(4) 0.006(4) 0.007(4)
N212 0.015(4) 0.022(4) 0.028(4) 0.005(3) 0.002(3) -0.005(3)
N301 0.021(4) 0.020(4) 0.024(4) 0.007(3) -0.004(3) 0.000(3)
C302 0.024(5) 0.024(5) 0.028(5) 0.002(4) 0.001(4) -0.007(4)
C303 0.018(4) 0.040(6) 0.027(5) 0.001(4) 0.000(4) 0.005(4)
C304 0.020(5) 0.028(5) 0.048(6) 0.002(5) 0.000(4) 0.005(4)
C305 0.032(5) 0.016(4) 0.029(5) -0.002(4) -0.001(4) -0.006(4)
C306 0.018(4) 0.023(5) 0.028(4) 0.002(4) -0.001(3) 0.000(4)
C307 0.023(4) 0.025(5) 0.026(4) -0.009(4) -0.004(4) -0.004(4)
N308 0.017(4) 0.020(4) 0.028(4) -0.006(3) -0.004(3) -0.006(3)
C309 0.026(5) 0.021(5) 0.018(4) -0.006(4) 0.000(3) -0.006(4)
C310 0.031(5) 0.010(4) 0.037(5) -0.001(4) -0.006(4) -0.001(4)
C311 0.014(4) 0.034(5) 0.043(5) 0.000(5) -0.009(4) -0.003(4)
C312 0.020(4) 0.024(5) 0.032(5) 0.004(4) -0.013(4) 0.010(4)
C313 0.041(6) 0.018(5) 0.042(5) -0.005(4) -0.014(4) 0.005(4)
C314 0.029(5) 0.020(5) 0.026(4) -0.004(4) -0.006(4) -0.008(4)
P10 0.0287(13) 0.0225(13) 0.0373(14) -0.0010(12) -0.0052(11) -0.0051(11)
F11 0.040(3) 0.077(4) 0.083(4) 0.018(4) -0.006(3) -0.036(3)
F12 0.041(3) 0.055(4) 0.101(5) 0.000(4) -0.002(3) -0.023(3)
F13 0.081(4) 0.052(4) 0.061(4) -0.029(3) 0.005(3) 0.007(3)
F14 0.064(4) 0.034(3) 0.054(3) -0.011(3) -0.009(3) 0.010(3)
F15 0.053(3) 0.048(3) 0.043(3) 0.013(3) -0.005(3) 0.007(3)
F16 0.058(4) 0.058(4) 0.048(3) 0.007(3) -0.025(3) 0.000(3)
P20 0.0337(14) 0.0368(16) 0.0365(14) -0.0076(13) -0.0007(11) -0.0055(12)
F21 0.052(4) 0.106(5) 0.064(4) -0.025(4) -0.013(3) -0.043(4)
F22 0.041(3) 0.131(6) 0.053(3) -0.013(4) -0.015(3) -0.007(4)
F23 0.126(6) 0.051(4) 0.107(5) 0.038(4) -0.059(5) -0.045(4)
F24 0.128(6) 0.046(4) 0.075(4) 0.025(4) 0.020(4) -0.005(4)
F25 0.064(4) 0.112(6) 0.064(4) -0.039(4) 0.032(3) -0.024(4)
F26 0.048(4) 0.086(5) 0.095(4) -0.059(4) 0.002(3) 0.010(3)

loop_
_atom_type_symbol
_atom_type_description
_atom_type_scat_dispersion_real
_atom_type_scat_dispersion_imag
_atom_type_scat_source
C C 0.0033 0.0016 'International Tables Vol C Tables 4.2.6.8 and 6.1.1.4'
H H 0.0000 0.0000 'International Tables Vol C Tables 4.2.6.8 and 6.1.1.4'
N N 0.0061 0.0033 'International Tables Vol C Tables 4.2.6.8 and 6.1.1.4'
F F 0.0171 0.0103 'International Tables Vol C Tables 4.2.6.8 and 6.1.1.4'
P P 0.1023 0.0942 'International Tables Vol C Tables 4.2.6.8 and 6.1.1.4'
Ru Ru -1.2594 0.8363 'International Tables Vol C Tables 4.2.6.8 and 6.1.1.4'

loop_
_geom_angle_atom_site_label_1
_geom_angle_atom_site_label_2
_geom_angle_atom_site_label_3
_geom_angle
_geom_angle_site_symmetry_1
_geom_angle_site_symmetry_3
_geom_angle_publ_flag
N308 Ru1 N301 78.6(2) . . ?
N308 Ru1 N201 176.0(3) . . ?
N301 Ru1 N201 98.0(2) . . ?
N308 Ru1 N101 87.0(2) . . ?
N301 Ru1 N101 95.2(3) . . ?
N201 Ru1 N101 95.4(3) . . ?
N308 Ru1 N112 98.9(2) . . ?
N301 Ru1 N112 173.4(3) . . ?
N201 Ru1 N112 84.6(2) . . ?
N101 Ru1 N112 78.4(3) . . ?
N308 Ru1 N212 98.8(3) . . ?
N301 Ru1 N212 90.2(2) . . ?
N201 Ru1 N212 79.0(3) . . ?
N101 Ru1 N212 172.8(3) . . ?
N112 Ru1 N212 96.3(3) . . ?
C106 N101 C102 118.0(7) . . ?
C106 N101 Ru1 115.7(6) . . ?
C102 N101 Ru1 126.3(6) . . ?
N101 C102 C103 122.7(8) . . ?
N101 C102 H10A 118.6 . . ?
C103 C102 H10A 118.6 . . ?
C104 C103 C102 118.7(8) . . ?
C104 C103 H10D 120.7 . . ?
C102 C103 H10D 120.7 . . ?
C103 C104 C105 120.1(9) . . ?
C103 C104 H10B 119.9 . . ?
C105 C104 H10B 119.9 . . ?
C104 C105 C106 119.3(8) . . ?
C104 C105 H10C 120.4 . . ?
C106 C105 H10C 120.4 . . ?
N101 C106 C105 121.2(8) . . ?
N101 C106 C107 114.9(7) . . ?
C105 C106 C107 123.9(7) . . ?
N112 C107 C108 120.6(8) . . ?
N112 C107 C106 115.4(7) . . ?
C108 C107 C106 124.1(8) . . ?
C109 C108 C107 119.5(9) . . ?
C109 C108 H10E 120.2 . . ?
C107 C108 H10E 120.2 . . ?
C110 C109 C108 118.6(8) . . ?
C110 C109 H10F 120.7 . . ?
C108 C109 H10F 120.7 . . ?
C109 C110 C111 121.0(9) . . ?
C109 C110 H11B 119.5 . . ?
C111 C110 H11B 119.5 . . ?
N112 C111 C110 120.1(8) . . ?
N112 C111 H11A 119.9 . . ?
C110 C111 H11A 119.9 . . ?
C107 N112 C111 120.2(7) . . ?
C107 N112 Ru1 115.2(5) . . ?
C111 N112 Ru1 124.3(5) . . ?
C202 N201 C206 118.7(7) . . ?
C202 N201 Ru1 126.8(6) . . ?
C206 N201 Ru1 113.6(5) . . ?
N201 C202 C203 123.3(9) . . ?
N201 C202 H20A 118.3 . . ?
C203 C202 H20A 118.3 . . ?
C204 C203 C202 117.2(10) . . ?
C204 C203 H20C 121.4 . . ?
C202 C203 H20C 121.4 . . ?
C205 C204 C203 120.6(9) . . ?
C205 C204 H20D 119.7 . . ?
C203 C204 H20D 119.7 . . ?
C204 C205 C206 119.7(10) . . ?
C204 C205 H20E 120.2 . . ?
C206 C205 H20E 120.2 . . ?
C205 C206 N201 120.4(8) . . ?
C205 C206 C207 124.6(9) . . ?
N201 C206 C207 115.0(7) . . ?
N212 C207 C208 119.6(8) . . ?
N212 C207 C206 116.1(8) . . ?
C208 C207 C206 124.2(8) . . ?
C209 C208 C207 119.1(9) . . ?
C209 C208 H20B 120.5 . . ?
C207 C208 H20B 120.5 . . ?
C208 C209 C210 121.5(10) . . ?
C208 C209 H20F 119.3 . . ?
C210 C209 H20F 119.3 . . ?
C211 C210 C209 117.0(9) . . ?
C211 C210 H21B 121.5 . . ?
C209 C210 H21B 121.5 . . ?
N212 C211 C210 122.6(8) . . ?
N212 C211 H21A 118.7 . . ?
C210 C211 H21A 118.7 . . ?
C211 N212 C207 120.2(7) . . ?
C211 N212 Ru1 125.5(6) . . ?
C207 N212 Ru1 114.2(5) . . ?
C302 N301 C306 117.4(6) . . ?
C302 N301 Ru1 127.8(5) . . ?
C306 N301 Ru1 114.7(5) . . ?
N301 C302 C303 121.6(7) . . ?
N301 C302 H30B 119.2 . . ?
C303 C302 H30B 119.2 . . ?
C304 C303 C302 121.2(8) . . ?
C304 C303 H30A 119.4 . . ?
C302 C303 H30A 119.4 . . ?
C305 C304 C303 117.3(8) . . ?
C305 C304 H30C 121.3 . . ?
C303 C304 H30C 121.3 . . ?
C304 C305 C306 119.7(8) . . ?
C304 C305 H30E 120.1 . . ?
C306 C305 H30E 120.1 . . ?
N301 C306 C305 122.7(7) . . ?
N301 C306 C307 113.2(7) . . ?
C305 C306 C307 124.1(7) . . ?
N308 C307 C306 118.1(7) . . ?
N308 C307 H30D 120.9 . . ?
C306 C307 H30D 120.9 . . ?
C307 N308 C309 118.0(6) . . ?
C307 N308 Ru1 114.7(5) . . ?
C309 N308 Ru1 126.9(5) . . ?
C314 C309 C310 120.6(7) . . ?
C314 C309 N308 119.2(7) . . ?
C310 C309 N308 120.2(7) . . ?
C311 C310 C309 118.2(7) . . ?
C311 C310 H31C 120.9 . . ?
C309 C310 H31C 120.9 . . ?
C312 C311 C310 121.3(8) . . ?
C312 C311 H31E 119.3 . . ?
C310 C311 H31E 119.3 . . ?
C311 C312 C313 119.9(7) . . ?
C311 C312 H31D 120.0 . . ?
C313 C312 H31D 120.0 . . ?
C312 C313 C314 120.1(7) . . ?
C312 C313 H31A 119.9 . . ?
C314 C313 H31A 119.9 . . ?
C313 C314 C309 119.7(8) . . ?
C313 C314 H31B 120.1 . . ?
C309 C314 H31B 120.1 . . ?
F13 P10 F15 90.5(3) . . ?
F13 P10 F11 90.1(3) . . ?
F15 P10 F11 90.4(3) . . ?
F13 P10 F12 90.8(3) . . ?
F15 P10 F12 89.8(3) . . ?
F11 P10 F12 179.1(4) . . ?
F13 P10 F14 179.0(3) . . ?
F15 P10 F14 89.6(3) . . ?
F11 P10 F14 91.0(3) . . ?
F12 P10 F14 88.2(3) . . ?
F13 P10 F16 90.2(3) . . ?
F15 P10 F16 179.1(3) . . ?
F11 P10 F16 89.1(3) . . ?
F12 P10 F16 90.7(3) . . ?
F14 P10 F16 89.7(3) . . ?
F24 P20 F25 90.6(4) . . ?
F24 P20 F22 91.8(4) . . ?
F25 P20 F22 90.8(3) . . ?
F24 P20 F23 178.4(4) . . ?
F25 P20 F23 90.6(4) . . ?
F22 P20 F23 89.2(3) . . ?
F24 P20 F21 89.7(4) . . ?
F25 P20 F21 90.6(3) . . ?
F22 P20 F21 177.9(4) . . ?
F23 P20 F21 89.3(3) . . ?
F24 P20 F26 89.4(3) . . ?
F25 P20 F26 179.5(3) . . ?
F22 P20 F26 88.7(3) . . ?
F23 P20 F26 89.3(4) . . ?
F21 P20 F26 89.9(3) . . ?

loop_
_geom_bond_atom_site_label_1
_geom_bond_atom_site_label_2
_geom_bond_distance
_geom_bond_site_symmetry_2
_geom_bond_publ_flag
Ru1 N308 2.045(6) . ?
Ru1 N301 2.056(6) . ?
Ru1 N201 2.057(6) . ?
Ru1 N101 2.061(7) . ?
Ru1 N112 2.070(6) . ?
Ru1 N212 2.077(6) . ?
N101 C106 1.356(9) . ?
N101 C102 1.367(10) . ?
C102 C103 1.381(11) . ?
C102 H10A 0.9500 . ?
C103 C104 1.361(11) . ?
C103 H10D 0.9500 . ?
C104 C105 1.386(12) . ?
C104 H10B 0.9500 . ?
C105 C106 1.394(11) . ?
C105 H10C 0.9500 . ?
C106 C107 1.459(11) . ?
C107 N112 1.350(9) . ?
C107 C108 1.396(10) . ?
C108 C109 1.390(12) . ?
C108 H10E 0.9500 . ?
C109 C110 1.364(11) . ?
C109 H10F 0.9500 . ?
C110 C111 1.385(10) . ?
C110 H11B 0.9500 . ?
C111 N112 1.356(10) . ?
C111 H11A 0.9500 . ?
N201 C202 1.326(10) . ?
N201 C206 1.387(10) . ?
C202 C203 1.400(11) . ?
C202 H20A 0.9500 . ?
C203 C204 1.382(14) . ?
C203 H20C 0.9500 . ?
C204 C205 1.376(12) . ?
C204 H20D 0.9500 . ?
C205 C206 1.380(10) . ?
C205 H20E 0.9500 . ?
C206 C207 1.444(11) . ?
C207 N212 1.351(9) . ?
C207 C208 1.397(12) . ?
C208 C209 1.352(12) . ?
C208 H20B 0.9500 . ?
C209 C210 1.380(12) . ?
C209 H20F 0.9500 . ?
C210 C211 1.377(11) . ?
C210 H21B 0.9500 . ?
C211 N212 1.331(9) . ?
C211 H21A 0.9500 . ?
N301 C302 1.344(9) . ?
N301 C306 1.355(9) . ?
C302 C303 1.379(10) . ?
C302 H30B 0.9500 . ?
C303 C304 1.373(10) . ?
C303 H30A 0.9500 . ?
C304 C305 1.373(10) . ?
C304 H30C 0.9500 . ?
C305 C306 1.382(10) . ?
C305 H30E 0.9500 . ?
C306 C307 1.450(10) . ?
C307 N308 1.297(9) . ?
C307 H30D 0.9500 . ?
N308 C309 1.443(9) . ?
C309 C314 1.388(10) . ?
C309 C310 1.397(10) . ?
C310 C311 1.389(9) . ?
C310 H31C 0.9500 . ?
C311 C312 1.374(11) . ?
C311 H31E 0.9500 . ?
C312 C313 1.381(11) . ?
C312 H31D 0.9500 . ?
C313 C314 1.385(10) . ?
C313 H31A 0.9500 . ?
C314 H31B 0.9500 . ?
P10 F13 1.584(5) . ?
P10 F15 1.587(5) . ?
P10 F11 1.589(5) . ?
P10 F12 1.591(5) . ?
P10 F14 1.596(5) . ?
P10 F16 1.597(5) . ?
P20 F24 1.558(6) . ?
P20 F25 1.576(5) . ?
P20 F22 1.586(5) . ?
P20 F23 1.589(6) . ?
P20 F21 1.589(5) . ?
P20 F26 1.591(5) . ?

loop_
_geom_hbond_atom_site_label_D
_geom_hbond_atom_site_label_H
_geom_hbond_atom_site_label_A
_geom_hbond_distance_DH
_geom_hbond_distance_HA
_geom_hbond_distance_DA
_geom_hbond_angle_DHA
_geom_hbond_site_symmetry_A
C307 H30D F11 0.95 2.65 3.323(9) 128.4 2_567
C305 H30E F16 0.95 2.91 3.130(9) 94.5 2_567
C211 H21A F13 0.95 2.55 3.377(9) 145.0 2_567
C205 H20E F22 0.95 2.82 3.684(12) 151.9 2_656
C205 H20E F23 0.95 2.38 3.202(12) 145.2 2_656
C104 H10B F21 0.95 2.49 3.282(11) 140.7 2_766
C111 H11A F15 0.95 2.31 3.167(10) 150.0 1_645
C313 H31A F12 0.95 2.51 3.251(10) 134.5 1_645
C310 H31C F14 0.95 2.38 3.255(9) 153.6 1_655
C310 H31C F16 0.95 2.70 3.551(9) 148.8 1_655
C307 H30D F11 0.95 2.79 3.220(10) 108.8 1_655
C305 H30E F11 0.95 2.87 3.324(9) 110.2 1_655
